data_4029096
loop_
_publ_author_name
'Broman, S\/oren Lindb&#x00E6;k'
'Jevric, Martyn'
'Bond, Andrew D.'
'Nielsen, Mogens Br\/ondsted'

_publ_section_title
;
 Syntheses of donor-acceptor-functionalized dihydroazulenes.
;
_journal_issue 1
_journal_name_full 'The Journal of organic chemistry'
_journal_page_first 41
_journal_page_last 64
_journal_paper_doi 10.1021/jo4020326
_journal_volume 79
_journal_year 2014
_chemical_formula_moiety 'C24 H20 N6 O5'
_chemical_formula_sum 'C24 H22 N6 O5'
_chemical_formula_weight 472.46
_space_group_IT_number 14
_symmetry_cell_setting monoclinic
_symmetry_space_group_name_Hall '-P 2yn'
_symmetry_space_group_name_H-M 'P 1 21/n 1'
_atom_sites_solution_hydrogens geom
_atom_sites_solution_primary direct
_atom_sites_solution_secondary difmap
_audit_creation_method SHELXL-97
_cell_angle_alpha 90.00
_cell_angle_beta 118.678(3)
_cell_angle_gamma 90.00
_cell_formula_units_Z 4
_cell_length_a 12.0184(9)
_cell_length_b 17.4168(12)
_cell_length_c 12.3712(9)
_cell_measurement_reflns_used 6182
_cell_measurement_temperature 150(2)
_cell_measurement_theta_max 24.48
_cell_measurement_theta_min 3.00
_cell_volume 2271.9(3)
_computing_cell_refinement 'SAINT v.7.68a (Bruker, 2010)'
_computing_data_collection 'APEX2 v2010.1-2 (Bruker, 2010)'
_computing_data_reduction SAINT
_computing_molecular_graphics SHELXTL
_computing_publication_material SHELXTL
_computing_structure_refinement SHELXTL
_computing_structure_solution 'SHELXTL v.6.12 (Sheldrick, 2008)'
_diffrn_ambient_temperature 150(2)
_diffrn_measured_fraction_theta_full 0.993
_diffrn_measured_fraction_theta_max 0.993
_diffrn_measurement_device_type 'Bruker Nonius X8APEX-II CCD'
_diffrn_measurement_method '\w and \f scans'
_diffrn_radiation_monochromator graphite
_diffrn_radiation_source 'fine-focus sealed tube'
_diffrn_radiation_type MoK\a
_diffrn_radiation_wavelength 0.71073
_diffrn_reflns_av_R_equivalents 0.0375
_diffrn_reflns_av_sigmaI/netI 0.0320
_diffrn_reflns_limit_h_max 14
_diffrn_reflns_limit_h_min -14
_diffrn_reflns_limit_k_max 20
_diffrn_reflns_limit_k_min -20
_diffrn_reflns_limit_l_max 14
_diffrn_reflns_limit_l_min -12
_diffrn_reflns_number 24116
_diffrn_reflns_theta_full 25.11
_diffrn_reflns_theta_max 25.11
_diffrn_reflns_theta_min 3.59
_diffrn_standards_number 0
_exptl_absorpt_coefficient_mu 0.100
_exptl_absorpt_correction_T_max 0.990
_exptl_absorpt_correction_T_min 0.917
_exptl_absorpt_correction_type multi-scan
_exptl_absorpt_process_details 'SADABS (Sheldrick, 2008)'
_exptl_crystal_colour orange
_exptl_crystal_density_diffrn 1.381
_exptl_crystal_density_method 'not measured'
_exptl_crystal_description block
_exptl_crystal_F_000 984
_exptl_crystal_size_max 0.20
_exptl_crystal_size_mid 0.20
_exptl_crystal_size_min 0.10
_refine_diff_density_max 0.430
_refine_diff_density_min -0.341
_refine_diff_density_rms 0.043
_refine_ls_extinction_method none
_refine_ls_goodness_of_fit_ref 1.029
_refine_ls_hydrogen_treatment mixed
_refine_ls_matrix_type full
_refine_ls_number_parameters 330
_refine_ls_number_reflns 4023
_refine_ls_number_restraints 0
_refine_ls_restrained_S_all 1.029
_refine_ls_R_factor_all 0.0630
_refine_ls_R_factor_gt 0.0434
_refine_ls_shift/su_max 0.000
_refine_ls_shift/su_mean 0.000
_refine_ls_structure_factor_coef Fsqd
_refine_ls_weighting_details 'calc w=1/[\s^2^(Fo^2^)+(0.0491P)^2^+1.3916P] where P=(Fo^2^+2Fc^2^)/3'
_refine_ls_weighting_scheme calc
_refine_ls_wR_factor_gt 0.1041
_refine_ls_wR_factor_ref 0.1148
_reflns_number_gt 3082
_reflns_number_total 4023
_reflns_threshold_expression I>2\s(I)
_cod_data_source_file jo4020326_si_005.cif
_cod_data_source_block mb1106
_cod_original_sg_symbol_H-M 'P 21/n'
_cod_original_formula_sum 'C22 H16 N6 O4, C2 H6 O'
_cod_database_code 4029096

loop_
_symmetry_equiv_pos_as_xyz
'x, y, z'
'-x+1/2, y+1/2, -z+1/2'
'-x, -y, -z'
'x-1/2, -y-1/2, z-1/2'

loop_
_atom_site_label
_atom_site_type_symbol
_atom_site_fract_x
_atom_site_fract_y
_atom_site_fract_z
_atom_site_U_iso_or_equiv
_atom_site_adp_type
_atom_site_occupancy
_atom_site_symmetry_multiplicity
_atom_site_calc_flag
_atom_site_refinement_flags
O1 O 0.38484(14) 0.71791(8) 0.12701(13) 0.0334(4) Uani 1 1 d .
O2 O 0.57744(15) 0.75551(10) 0.24461(15) 0.0420(4) Uani 1 1 d .
O3 O 1.16383(14) 0.47499(9) 1.29075(14) 0.0401(4) Uani 1 1 d .
O4 O 1.10470(15) 0.36553(9) 1.20030(16) 0.0459(4) Uani 1 1 d .
N1 N 0.19770(18) 0.72399(11) 0.56051(17) 0.0361(5) Uani 1 1 d .
N2 N 0.57863(17) 0.78790(10) 0.74191(17) 0.0344(4) Uani 1 1 d .
N3 N 0.48007(17) 0.72383(10) 0.22841(16) 0.0286(4) Uani 1 1 d .
N4 N 0.36584(19) 0.68825(12) 0.87287(19) 0.0389(5) Uani 1 1 d .
H41 H 0.324(3) 0.7334(16) 0.832(2) 0.055(8) Uiso 1 1 d .
H42 H 0.388(3) 0.6848(17) 0.959(3) 0.072(9) Uiso 1 1 d .
N5 N 0.57936(17) 0.58251(10) 1.13044(17) 0.0330(4) Uani 1 1 d .
N6 N 1.08609(16) 0.43346(10) 1.21049(16) 0.0296(4) Uani 1 1 d .
C1 C 0.35584(19) 0.63645(12) 0.42212(18) 0.0256(5) Uani 1 1 d .
H1A H 0.2771 0.6190 0.4134 0.031 Uiso 1 1 calc R
C2 C 0.36077(19) 0.66690(11) 0.32161(18) 0.0259(5) Uani 1 1 d .
H2A H 0.2860 0.6713 0.2444 0.031 Uiso 1 1 calc R
C3 C 0.47595(19) 0.69085(11) 0.33519(18) 0.0231(4) Uani 1 1 d .
C4 C 0.58577(19) 0.68585(11) 0.44580(19) 0.0265(5) Uani 1 1 d .
H4C H 0.6643 0.7027 0.4533 0.032 Uiso 1 1 calc R
C5 C 0.57921(19) 0.65580(11) 0.54563(19) 0.0259(5) Uani 1 1 d .
H5A H 0.6543 0.6519 0.6227 0.031 Uiso 1 1 calc R
C6 C 0.46399(18) 0.63094(11) 0.53552(17) 0.0224(4) Uani 1 1 d .
C7 C 0.45694(18) 0.60186(11) 0.64877(18) 0.0227(4) Uani 1 1 d .
C8 C 0.3531(2) 0.54069(12) 0.61609(19) 0.0307(5) Uani 1 1 d .
H8A H 0.3692 0.4973 0.5752 0.046 Uiso 1 1 calc R
H8B H 0.2701 0.5631 0.5608 0.046 Uiso 1 1 calc R
H8C H 0.3539 0.5228 0.6916 0.046 Uiso 1 1 calc R
C9 C 0.42556(18) 0.67283(11) 0.71023(17) 0.0214(4) Uani 1 1 d .
C10 C 0.2963(2) 0.70148(11) 0.62692(18) 0.0252(5) Uani 1 1 d .
C11 C 0.51350(19) 0.73751(11) 0.72849(18) 0.0237(4) Uani 1 1 d .
C12 C 0.7579(2) 0.45384(12) 0.9526(2) 0.0332(5) Uani 1 1 d .
H12A H 0.6923 0.4226 0.8932 0.040 Uiso 1 1 calc R
C13 C 0.8713(2) 0.42061(12) 1.0358(2) 0.0366(6) Uani 1 1 d .
H13A H 0.8848 0.3670 1.0340 0.044 Uiso 1 1 calc R
C14 C 0.96407(18) 0.46712(11) 1.12105(18) 0.0240(4) Uani 1 1 d .
C15 C 0.9479(2) 0.54442(12) 1.1257(2) 0.0319(5) Uani 1 1 d .
H15A H 1.0139 0.5754 1.1852 0.038 Uiso 1 1 calc R
C16 C 0.8340(2) 0.57645(12) 1.0424(2) 0.0332(5) Uani 1 1 d .
H16A H 0.8209 0.6300 1.0454 0.040 Uiso 1 1 calc R
C17 C 0.73839(18) 0.53180(11) 0.95458(17) 0.0226(4) Uani 1 1 d .
C18 C 0.61706(18) 0.56777(10) 0.86358(18) 0.0225(4) Uani 1 1 d .
C19 C 0.58093(19) 0.56758(11) 0.74305(18) 0.0262(5) Uani 1 1 d .
H19A H 0.6353 0.5451 0.7160 0.031 Uiso 1 1 calc R
C20 C 0.53952(18) 0.60482(11) 0.90968(17) 0.0218(4) Uani 1 1 d .
C21 C 0.44233(19) 0.65324(11) 0.83825(18) 0.0242(4) Uani 1 1 d .
C22 C 0.56295(18) 0.59156(10) 1.03170(19) 0.0226(4) Uani 1 1 d .
O1S O 0.3181(2) 0.84319(11) 0.80331(19) 0.0716(7) Uani 1 1 d .
H1S H 0.224(5) 0.867(3) 0.742(5) 0.163(18) Uiso 1 1 d .
C1S C 0.4101(3) 0.89659(17) 0.8816(3) 0.0587(7) Uani 1 1 d .
H1SB H 0.3868 0.9482 0.8438 0.070 Uiso 1 1 calc R
H1SC H 0.4931 0.8829 0.8881 0.070 Uiso 1 1 calc R
C2S C 0.4236(3) 0.89986(16) 1.0049(3) 0.0621(8) Uani 1 1 d .
H2SA H 0.4934 0.9345 1.0562 0.093 Uiso 1 1 calc R
H2SB H 0.4419 0.8484 1.0413 0.093 Uiso 1 1 calc R
H2SC H 0.3447 0.9189 1.0002 0.093 Uiso 1 1 calc R

loop_
_atom_site_aniso_label
_atom_site_aniso_U_11
_atom_site_aniso_U_22
_atom_site_aniso_U_33
_atom_site_aniso_U_23
_atom_site_aniso_U_13
_atom_site_aniso_U_12
O1 0.0372(9) 0.0414(9) 0.0205(8) 0.0028(6) 0.0130(8) 0.0002(7)
O2 0.0365(9) 0.0535(10) 0.0430(10) 0.0066(8) 0.0248(8) -0.0076(8)
O3 0.0249(8) 0.0492(10) 0.0324(9) -0.0007(8) 0.0028(7) 0.0041(7)
O4 0.0341(9) 0.0289(9) 0.0604(12) 0.0127(8) 0.0112(8) 0.0110(7)
N1 0.0286(11) 0.0477(11) 0.0298(10) 0.0044(9) 0.0123(9) 0.0096(9)
N2 0.0318(10) 0.0284(10) 0.0395(11) 0.0009(8) 0.0143(9) -0.0014(9)
N3 0.0325(11) 0.0299(10) 0.0277(10) 0.0016(8) 0.0179(9) 0.0024(8)
N4 0.0420(12) 0.0500(13) 0.0298(12) 0.0142(10) 0.0212(10) 0.0221(10)
N5 0.0370(11) 0.0341(10) 0.0248(11) 0.0030(8) 0.0124(9) -0.0008(8)
N6 0.0252(10) 0.0320(10) 0.0311(11) 0.0098(8) 0.0129(9) 0.0049(8)
C1 0.0210(11) 0.0319(11) 0.0224(11) 0.0007(9) 0.0093(9) -0.0009(9)
C2 0.0227(11) 0.0322(11) 0.0195(11) 0.0002(8) 0.0075(9) 0.0013(9)
C3 0.0279(11) 0.0241(10) 0.0213(11) 0.0001(8) 0.0151(9) 0.0030(8)
C4 0.0211(11) 0.0304(11) 0.0282(12) -0.0003(9) 0.0119(10) -0.0001(9)
C5 0.0220(11) 0.0292(11) 0.0215(11) 0.0013(9) 0.0064(9) 0.0029(9)
C6 0.0247(11) 0.0214(9) 0.0202(11) 0.0000(8) 0.0101(9) 0.0030(8)
C7 0.0240(11) 0.0225(10) 0.0184(10) 0.0005(8) 0.0076(9) 0.0016(8)
C8 0.0364(13) 0.0277(11) 0.0240(11) 0.0027(9) 0.0113(10) -0.0040(9)
C9 0.0195(10) 0.0230(10) 0.0205(10) 0.0040(8) 0.0085(9) 0.0026(8)
C10 0.0257(12) 0.0284(10) 0.0236(11) 0.0032(9) 0.0136(10) 0.0026(9)
C11 0.0252(11) 0.0245(10) 0.0195(11) 0.0036(8) 0.0091(9) 0.0055(9)
C12 0.0271(12) 0.0235(10) 0.0354(13) -0.0010(9) 0.0041(10) 0.0005(9)
C13 0.0323(13) 0.0190(10) 0.0455(14) 0.0013(10) 0.0083(11) 0.0035(9)
C14 0.0203(10) 0.0291(11) 0.0212(11) 0.0067(8) 0.0087(9) 0.0047(8)
C15 0.0265(12) 0.0278(11) 0.0286(12) -0.0058(9) 0.0030(10) 0.0001(9)
C16 0.0314(12) 0.0202(10) 0.0353(13) -0.0020(9) 0.0057(10) 0.0049(9)
C17 0.0234(11) 0.0244(10) 0.0203(10) 0.0036(8) 0.0106(9) 0.0021(8)
C18 0.0226(11) 0.0201(9) 0.0223(11) 0.0030(8) 0.0087(9) 0.0005(8)
C19 0.0274(11) 0.0274(10) 0.0233(11) 0.0035(9) 0.0117(9) 0.0071(9)
C20 0.0233(10) 0.0226(10) 0.0176(10) 0.0015(8) 0.0084(9) 0.0006(8)
C21 0.0261(11) 0.0260(10) 0.0221(11) 0.0016(8) 0.0129(9) 0.0019(9)
C22 0.0215(11) 0.0204(10) 0.0223(12) 0.0020(8) 0.0076(9) 0.0014(8)
O1S 0.0573(13) 0.0414(11) 0.0680(14) 0.0011(10) -0.0086(11) -0.0035(10)
C1S 0.0605(18) 0.0534(16) 0.0523(18) -0.0089(14) 0.0192(15) -0.0092(14)
C2S 0.082(2) 0.0486(16) 0.062(2) 0.0035(14) 0.0389(18) 0.0014(15)

loop_
_atom_type_symbol
_atom_type_description
_atom_type_scat_dispersion_real
_atom_type_scat_dispersion_imag
_atom_type_scat_source
C C 0.0033 0.0016 'International Tables Vol C Tables 4.2.6.8 and 6.1.1.4'
H H 0.0000 0.0000 'International Tables Vol C Tables 4.2.6.8 and 6.1.1.4'
N N 0.0061 0.0033 'International Tables Vol C Tables 4.2.6.8 and 6.1.1.4'
O O 0.0106 0.0060 'International Tables Vol C Tables 4.2.6.8 and 6.1.1.4'

loop_
_geom_angle_atom_site_label_1
_geom_angle_atom_site_label_2
_geom_angle_atom_site_label_3
_geom_angle
O2 N3 O1 123.67(17)
O2 N3 C3 118.33(17)
O1 N3 C3 118.00(17)
C21 N4 H41 118.5(16)
C21 N4 H42 117.0(17)
H41 N4 H42 116(2)
O3 N6 O4 123.42(18)
O3 N6 C14 118.26(17)
O4 N6 C14 118.32(18)
C2 C1 C6 120.98(18)
C2 C1 H1A 119.5
C6 C1 H1A 119.5
C3 C2 C1 118.84(19)
C3 C2 H2A 120.6
C1 C2 H2A 120.6
C4 C3 C2 122.09(18)
C4 C3 N3 119.44(18)
C2 C3 N3 118.46(18)
C3 C4 C5 118.42(18)
C3 C4 H4C 120.8
C5 C4 H4C 120.8
C4 C5 C6 121.17(19)
C4 C5 H5A 119.4
C6 C5 H5A 119.4
C1 C6 C5 118.50(18)
C1 C6 C7 120.88(17)
C5 C6 C7 120.55(17)
C19 C7 C6 111.80(16)
C19 C7 C8 107.76(16)
C6 C7 C8 112.50(16)
C19 C7 C9 108.16(15)
C6 C7 C9 108.12(15)
C8 C7 C9 108.37(16)
C7 C8 H8A 109.5
C7 C8 H8B 109.5
H8A C8 H8B 109.5
C7 C8 H8C 109.5
H8A C8 H8C 109.5
H8B C8 H8C 109.5
C10 C9 C11 106.41(15)
C10 C9 C21 111.58(15)
C11 C9 C21 106.25(16)
C10 C9 C7 109.89(16)
C11 C9 C7 110.36(15)
C21 C9 C7 112.14(15)
N1 C10 C9 178.2(2)
N2 C11 C9 178.6(2)
C17 C12 C13 121.0(2)
C17 C12 H12A 119.5
C13 C12 H12A 119.5
C14 C13 C12 118.21(19)
C14 C13 H13A 120.9
C12 C13 H13A 120.9
C15 C14 C13 122.34(19)
C15 C14 N6 118.18(18)
C13 C14 N6 119.48(18)
C14 C15 C16 118.6(2)
C14 C15 H15A 120.7
C16 C15 H15A 120.7
C15 C16 C17 120.93(19)
C15 C16 H16A 119.5
C17 C16 H16A 119.5
C12 C17 C16 118.92(19)
C12 C17 C18 120.96(18)
C16 C17 C18 120.12(17)
C19 C18 C20 120.74(18)
C19 C18 C17 121.24(17)
C20 C18 C17 118.01(16)
C18 C19 C7 122.22(18)
C18 C19 H19A 118.9
C7 C19 H19A 118.9
C21 C20 C22 117.48(17)
C21 C20 C18 121.97(17)
C22 C20 C18 120.55(17)
N4 C21 C20 125.58(18)
N4 C21 C9 117.39(17)
C20 C21 C9 116.91(17)
N5 C22 C20 177.9(2)
C1S O1S H1S 115(3)
O1S C1S C2S 113.6(3)
O1S C1S H1SB 108.8
C2S C1S H1SB 108.8
O1S C1S H1SC 108.8
C2S C1S H1SC 108.8
H1SB C1S H1SC 107.7
C1S C2S H2SA 109.5
C1S C2S H2SB 109.5
H2SA C2S H2SB 109.5
C1S C2S H2SC 109.5
H2SA C2S H2SC 109.5
H2SB C2S H2SC 109.5

loop_
_geom_bond_atom_site_label_1
_geom_bond_atom_site_label_2
_geom_bond_distance
O1 N3 1.231(2)
O2 N3 1.220(2)
O3 N6 1.221(2)
O4 N6 1.222(2)
N1 C10 1.140(3)
N2 C11 1.134(3)
N3 C3 1.463(2)
N4 C21 1.334(3)
N4 H41 0.94(3)
N4 H42 0.97(3)
N5 C22 1.151(3)
N6 C14 1.470(3)
C1 C2 1.379(3)
C1 C6 1.384(3)
C1 H1A 0.9500
C2 C3 1.377(3)
C2 H2A 0.9500
C3 C4 1.374(3)
C4 C5 1.378(3)
C4 H4C 0.9500
C5 C6 1.398(3)
C5 H5A 0.9500
C6 C7 1.530(3)
C7 C19 1.506(3)
C7 C8 1.540(3)
C7 C9 1.588(3)
C8 H8A 0.9800
C8 H8B 0.9800
C8 H8C 0.9800
C9 C10 1.479(3)
C9 C11 1.486(3)
C9 C21 1.536(3)
C12 C17 1.380(3)
C12 C13 1.380(3)
C12 H12A 0.9500
C13 C14 1.372(3)
C13 H13A 0.9500
C14 C15 1.365(3)
C15 C16 1.376(3)
C15 H15A 0.9500
C16 C17 1.381(3)
C16 H16A 0.9500
C17 C18 1.487(3)
C18 C19 1.338(3)
C18 C20 1.456(3)
C19 H19A 0.9500
C20 C21 1.366(3)
C20 C22 1.415(3)
O1S C1S 1.414(3)
O1S H1S 1.10(5)
C1S C2S 1.455(4)
C1S H1SB 0.9900
C1S H1SC 0.9900
C2S H2SA 0.9800
C2S H2SB 0.9800
C2S H2SC 0.9800

loop_
_geom_torsion_atom_site_label_1
_geom_torsion_atom_site_label_2
_geom_torsion_atom_site_label_3
_geom_torsion_atom_site_label_4
_geom_torsion
C6 C1 C2 C3 1.0(3)
C1 C2 C3 C4 -0.5(3)
C1 C2 C3 N3 -179.37(17)
O2 N3 C3 C4 -9.9(3)
O1 N3 C3 C4 170.05(18)
O2 N3 C3 C2 169.06(18)
O1 N3 C3 C2 -11.0(3)
C2 C3 C4 C5 0.0(3)
N3 C3 C4 C5 178.90(17)
C3 C4 C5 C6 -0.1(3)
C2 C1 C6 C5 -1.1(3)
C2 C1 C6 C7 176.11(18)
C4 C5 C6 C1 0.6(3)
C4 C5 C6 C7 -176.59(18)
C1 C6 C7 C19 154.68(18)
C5 C6 C7 C19 -28.2(2)
C1 C6 C7 C8 33.3(2)
C5 C6 C7 C8 -149.62(18)
C1 C6 C7 C9 -86.4(2)
C5 C6 C7 C9 90.7(2)
C19 C7 C9 C10 -172.14(16)
C6 C7 C9 C10 66.63(19)
C8 C7 C9 C10 -55.6(2)
C19 C7 C9 C11 70.8(2)
C6 C7 C9 C11 -50.4(2)
C8 C7 C9 C11 -172.62(15)
C19 C7 C9 C21 -47.4(2)
C6 C7 C9 C21 -168.66(15)
C8 C7 C9 C21 69.1(2)
C17 C12 C13 C14 0.4(3)
C12 C13 C14 C15 -0.3(3)
C12 C13 C14 N6 -179.74(19)
O3 N6 C14 C15 5.5(3)
O4 N6 C14 C15 -174.16(19)
O3 N6 C14 C13 -175.04(19)
O4 N6 C14 C13 5.3(3)
C13 C14 C15 C16 0.6(3)
N6 C14 C15 C16 -179.97(19)
C14 C15 C16 C17 -0.9(3)
C13 C12 C17 C16 -0.7(3)
C13 C12 C17 C18 178.9(2)
C15 C16 C17 C12 1.0(3)
C15 C16 C17 C18 -178.6(2)
C12 C17 C18 C19 -64.0(3)
C16 C17 C18 C19 115.7(2)
C12 C17 C18 C20 117.3(2)
C16 C17 C18 C20 -63.0(2)
C20 C18 C19 C7 -2.9(3)
C17 C18 C19 C7 178.42(17)
C6 C7 C19 C18 151.57(19)
C8 C7 C19 C18 -84.3(2)
C9 C7 C19 C18 32.6(3)
C19 C18 C20 C21 -13.3(3)
C17 C18 C20 C21 165.41(18)
C19 C18 C20 C22 166.70(19)
C17 C18 C20 C22 -14.6(3)
C22 C20 C21 N4 -1.2(3)
C18 C20 C21 N4 178.8(2)
C22 C20 C21 C9 174.64(17)
C18 C20 C21 C9 -5.3(3)
C10 C9 C21 N4 -23.9(3)
C11 C9 C21 N4 91.7(2)
C7 C9 C21 N4 -147.65(19)
C10 C9 C21 C20 159.91(18)
C11 C9 C21 C20 -84.5(2)
C7 C9 C21 C20 36.1(2)
